data_7019449
loop_
_publ_author_name
'Moore, Cameron M.'
'Szymczak, Nathaniel K.'

_publ_section_title
;
 A tris(2-quinolylmethyl)amine scaffold that promotes hydrogen bonding
 within the secondary coordination sphere.
;
_journal_issue 26
_journal_name_full 'Dalton transactions (Cambridge, England : 2003)'
_journal_page_first 7886
_journal_page_last 7889
_journal_paper_doi 10.1039/c2dt30406f
_journal_volume 41
_journal_year 2012
_chemical_formula_moiety 'C52 H55.50 Cl2 Cu N10.50 O14'
_chemical_formula_sum 'C52 H55.5 Cl2 Cu N10.5 O14'
_chemical_formula_weight 1186.01
_chemical_name_systematic
;
?
;
_space_group_IT_number 15
_symmetry_cell_setting monoclinic
_symmetry_space_group_name_Hall '-C 2yc'
_symmetry_space_group_name_H-M 'C 1 2/c 1'
_atom_sites_solution_hydrogens geom
_atom_sites_solution_primary direct
_atom_sites_solution_secondary difmap
_audit_creation_method SHELXL-97
_cell_angle_alpha 90.00
_cell_angle_beta 107.050(7)
_cell_angle_gamma 90.00
_cell_formula_units_Z 8
_cell_length_a 23.7111(4)
_cell_length_b 17.7456(3)
_cell_length_c 26.3160(19)
_cell_measurement_reflns_used 60749
_cell_measurement_temperature 85
_cell_measurement_theta_max 68.30
_cell_measurement_theta_min 3.20
_cell_volume 10586.3(9)
_computing_cell_refinement 'CrystalClear-SM Expert 2.0 r12'
_computing_data_collection 'CrystalClear-SM Expert 2.0 r12 (Rigaku, 2011)'
_computing_data_reduction 'CrystalClear-SM Expert 2.0 r12'
_computing_molecular_graphics 'Bruker SHELXTL'
_computing_publication_material 'Bruker SHELXTL'
_computing_structure_refinement 'SHELXL-97 (Sheldrick, 1997)'
_computing_structure_solution 'SHELXS-97 (Sheldrick, 1990)'
_diffrn_ambient_temperature 85
_diffrn_detector_area_resol_mean 14.629
_diffrn_measured_fraction_theta_full 0.997
_diffrn_measured_fraction_theta_max 0.997
_diffrn_measurement_device_type 'Rigaku Saturn70 CCD'
_diffrn_measurement_method \w
_diffrn_radiation_monochromator graphite
_diffrn_radiation_source 'fine-focus sealed tube'
_diffrn_radiation_type 'Cu K\a'
_diffrn_radiation_wavelength 1.54187
_diffrn_reflns_av_R_equivalents 0.0472
_diffrn_reflns_av_sigmaI/netI 0.0278
_diffrn_reflns_limit_h_max 28
_diffrn_reflns_limit_h_min -28
_diffrn_reflns_limit_k_max 21
_diffrn_reflns_limit_k_min -21
_diffrn_reflns_limit_l_max 31
_diffrn_reflns_limit_l_min -28
_diffrn_reflns_number 73479
_diffrn_reflns_theta_full 68.24
_diffrn_reflns_theta_max 68.25
_diffrn_reflns_theta_min 3.20
_diffrn_standards_number 73479
_exptl_absorpt_coefficient_mu 2.106
_exptl_absorpt_correction_T_max 0.810
_exptl_absorpt_correction_T_min 0.705
_exptl_absorpt_correction_type multi-scan
_exptl_absorpt_process_details 'Jacobson, R. (1998) Private communication'
_exptl_crystal_colour green
_exptl_crystal_density_diffrn 1.488
_exptl_crystal_density_method 'not measured'
_exptl_crystal_description block
_exptl_crystal_F_000 4488.00
_exptl_crystal_size_max 0.18
_exptl_crystal_size_mid 0.15
_exptl_crystal_size_min 0.10
_refine_diff_density_max 0.388
_refine_diff_density_min -0.456
_refine_diff_density_rms 0.054
_refine_ls_extinction_method none
_refine_ls_goodness_of_fit_ref 1.053
_refine_ls_hydrogen_treatment mixed
_refine_ls_matrix_type full
_refine_ls_number_parameters 745
_refine_ls_number_reflns 9671
_refine_ls_number_restraints 0
_refine_ls_restrained_S_all 1.053
_refine_ls_R_factor_all 0.0377
_refine_ls_R_factor_gt 0.0348
_refine_ls_shift/su_max 0.001
_refine_ls_shift/su_mean 0.000
_refine_ls_structure_factor_coef Fsqd
_refine_ls_weighting_details 'calc w=1/[\s^2^(Fo^2^)+(0.0389P)^2^+19.3931P] where P=(Fo^2^+2Fc^2^)/3'
_refine_ls_weighting_scheme calc
_refine_ls_wR_factor_gt 0.0882
_refine_ls_wR_factor_ref 0.0901
_reflns_number_gt 8902
_reflns_number_total 9671
_reflns_threshold_expression >2sigma(I)
_cod_data_source_file c2dt30406f.txt
_cod_data_source_block c2c
_cod_original_cell_volume 10586.3(8)
_cod_original_formula_sum 'C52 H55.50 Cl2 Cu N10.50 O14'
_cod_database_code 7019449

loop_
_symmetry_equiv_pos_as_xyz
'x, y, z'
'-x, y, -z+1/2'
'x+1/2, y+1/2, z'
'-x+1/2, y+1/2, -z+1/2'
'-x, -y, -z'
'x, -y, z-1/2'
'-x+1/2, -y+1/2, -z'
'x+1/2, -y+1/2, z-1/2'

loop_
_atom_site_label
_atom_site_type_symbol
_atom_site_fract_x
_atom_site_fract_y
_atom_site_fract_z
_atom_site_U_iso_or_equiv
_atom_site_adp_type
_atom_site_occupancy
_atom_site_symmetry_multiplicity
_atom_site_calc_flag
_atom_site_refinement_flags
Cu1 Cu 0.187664(10) 0.568144(14) 0.200590(10) 0.01563(8) Uani 1 1 d .
Cl1 Cl 0.033390(18) 0.38550(2) 0.139343(17) 0.02087(10) Uani 1 1 d .
Cl2 Cl 0.083344(18) 0.71328(2) 0.361370(17) 0.01922(10) Uani 1 1 d .
O1 O 0.37059(6) 0.35175(8) 0.30493(5) 0.0283(3) Uani 1 1 d .
O2 O 0.52516(6) 0.47366(8) 0.44049(6) 0.0280(3) Uani 1 1 d .
O3 O 0.39907(6) 0.59023(8) 0.13526(6) 0.0287(3) Uani 1 1 d .
O5 O 0.26244(6) 0.34602(8) 0.09286(6) 0.0273(3) Uani 1 1 d .
C43 C 0.12171(10) 0.17845(13) 0.07001(11) 0.0398(6) Uani 1 1 d .
H43A H 0.1283 0.2000 0.1051 0.048 Uiso 1 1 calc R
H43B H 0.0813 0.1606 0.0580 0.048 Uiso 1 1 calc R
O100 O 0.00256(7) 0.34110(10) 0.16776(7) 0.0468(4) Uani 1 1 d .
O104 O 0.10610(7) 0.78389(9) 0.34940(7) 0.0378(4) Uani 1 1 d .
O103 O 0.04209(7) 0.34336(10) 0.09551(7) 0.0412(4) Uani 1 1 d .
O102 O -0.00016(7) 0.45239(9) 0.11924(6) 0.0359(4) Uani 1 1 d .
O105 O 0.05799(6) 0.72322(9) 0.40426(6) 0.0301(3) Uani 1 1 d .
O106 O 0.03859(6) 0.68675(8) 0.31487(5) 0.0262(3) Uani 1 1 d .
O107 O 0.13043(6) 0.65908(9) 0.37612(6) 0.0304(3) Uani 1 1 d .
O101 O 0.08982(6) 0.40787(8) 0.17461(5) 0.0252(3) Uani 1 1 d .
N1 N 0.12229(6) 0.62905(8) 0.21192(6) 0.0174(3) Uani 1 1 d .
N2 N 0.17697(6) 0.51462(8) 0.27110(6) 0.0177(3) Uani 1 1 d .
N3 N 0.22766(6) 0.67810(8) 0.21470(6) 0.0159(3) Uani 1 1 d .
N4 N 0.12824(6) 0.55658(8) 0.12464(6) 0.0158(3) Uani 1 1 d .
N6 N 0.37966(8) 0.68700(10) 0.07731(7) 0.0268(4) Uani 1 1 d .
N5 N 0.41719(7) 0.40694(9) 0.38361(6) 0.0217(3) Uani 1 1 d .
N7 N 0.19224(7) 0.26307(9) 0.04994(6) 0.0204(3) Uani 1 1 d .
C1 C 0.08391(8) 0.57541(10) 0.22962(8) 0.0203(4) Uani 1 1 d .
H1A H 0.0623 0.5442 0.2000 0.024 Uiso 1 1 calc R
H1B H 0.0557 0.6028 0.2428 0.024 Uiso 1 1 calc R
C2 C 0.12223(8) 0.52698(10) 0.27297(8) 0.0194(4) Uani 1 1 d .
C3 C 0.10008(9) 0.49819(11) 0.31336(8) 0.0231(4) Uani 1 1 d .
H3A H 0.0612 0.5071 0.3126 0.028 Uiso 1 1 calc R
C4 C 0.13639(9) 0.45720(11) 0.35341(8) 0.0255(4) Uani 1 1 d .
H4A H 0.1226 0.4383 0.3805 0.031 Uiso 1 1 calc R
C5 C 0.19523(9) 0.44351(11) 0.35361(8) 0.0218(4) Uani 1 1 d .
C6 C 0.23559(9) 0.40123(12) 0.39397(8) 0.0283(4) Uani 1 1 d .
H6A H 0.2240 0.3836 0.4227 0.034 Uiso 1 1 calc R
C7 C 0.29101(9) 0.38592(12) 0.39149(8) 0.0273(4) Uani 1 1 d .
H7A H 0.3165 0.3570 0.4178 0.033 Uiso 1 1 calc R
C8 C 0.30973(8) 0.41411(10) 0.34881(7) 0.0205(4) Uani 1 1 d .
C9 C 0.27248(8) 0.45770(11) 0.31039(7) 0.0194(4) Uani 1 1 d .
H9 H 0.2844(10) 0.4794(12) 0.2841(9) 0.020(5) Uiso 1 1 d .
C10 C 0.21433(8) 0.47261(10) 0.31106(7) 0.0182(4) Uani 1 1 d .
C11 C 0.36868(8) 0.38999(10) 0.34335(7) 0.0207(4) Uani 1 1 d .
C12 C 0.41929(8) 0.46307(11) 0.42479(7) 0.0220(4) Uani 1 1 d .
H12A H 0.4227 0.4379 0.4583 0.026 Uiso 1 1 calc R
H12B H 0.3831 0.4922 0.4152 0.026 Uiso 1 1 calc R
C13 C 0.47124(8) 0.51488(11) 0.43093(8) 0.0234(4) Uani 1 1 d .
H13A H 0.4651 0.5448 0.3989 0.028 Uiso 1 1 calc R
H13B H 0.4741 0.5491 0.4603 0.028 Uiso 1 1 calc R
C14 C 0.52262(9) 0.42718(13) 0.39537(8) 0.0291(4) Uani 1 1 d .
H14A H 0.5600 0.4013 0.4009 0.035 Uiso 1 1 calc R
H14B H 0.5160 0.4585 0.3639 0.035 Uiso 1 1 calc R
C15 C 0.47383(8) 0.37042(11) 0.38700(8) 0.0246(4) Uani 1 1 d .
H15A H 0.4704 0.3427 0.3545 0.030 Uiso 1 1 calc R
H15B H 0.4833 0.3348 0.4162 0.030 Uiso 1 1 calc R
C16 C 0.14784(8) 0.68640(10) 0.25347(8) 0.0193(4) Uani 1 1 d .
H16A H 0.1536 0.6644 0.2884 0.023 Uiso 1 1 calc R
H16B H 0.1207 0.7283 0.2497 0.023 Uiso 1 1 calc R
C17 C 0.20591(8) 0.71447(10) 0.24876(7) 0.0169(4) Uani 1 1 d .
C18 C 0.23478(8) 0.77528(10) 0.28027(7) 0.0186(4) Uani 1 1 d .
H18A H 0.2185 0.7980 0.3046 0.022 Uiso 1 1 calc R
C19 C 0.28689(8) 0.80017(10) 0.27449(7) 0.0194(4) Uani 1 1 d .
H19A H 0.3073 0.8391 0.2957 0.023 Uiso 1 1 calc R
C20 C 0.30997(8) 0.76637(10) 0.23585(7) 0.0173(4) Uani 1 1 d .
C21 C 0.36221(8) 0.79179(11) 0.22575(7) 0.0204(4) Uani 1 1 d .
H21A H 0.3828 0.8324 0.2448 0.024 Uiso 1 1 calc R
C22 C 0.38269(8) 0.75705(11) 0.18817(8) 0.0214(4) Uani 1 1 d .
H22A H 0.4172 0.7738 0.1819 0.026 Uiso 1 1 calc R
C23 C 0.35126(8) 0.69558(10) 0.15889(7) 0.0186(4) Uani 1 1 d .
C24 C 0.29984(8) 0.67085(10) 0.16712(7) 0.0174(4) Uani 1 1 d .
H24 H 0.2774(10) 0.6331(13) 0.1468(9) 0.021(5) Uiso 1 1 d .
C25 C 0.27869(7) 0.70506(10) 0.20608(7) 0.0159(3) Uani 1 1 d .
C26 C 0.37776(8) 0.65264(11) 0.12237(8) 0.0206(4) Uani 1 1 d .
C27 C 0.34148(11) 0.74967(13) 0.05275(9) 0.0351(5) Uani 1 1 d .
H27A H 0.3294 0.7772 0.0797 0.042 Uiso 1 1 calc R
H27B H 0.3063 0.7305 0.0269 0.042 Uiso 1 1 calc R
C28 C 0.37400(15) 0.80162(15) 0.02579(12) 0.0510(7) Uani 1 1 d .
H28A H 0.3476 0.8409 0.0070 0.061 Uiso 1 1 calc R
H28B H 0.4065 0.8254 0.0523 0.061 Uiso 1 1 calc R
C29 C 0.43824(14) 0.70625(14) 0.01771(12) 0.0498(7) Uani 1 1 d .
H29A H 0.4686 0.7313 0.0455 0.060 Uiso 1 1 calc R
H29B H 0.4570 0.6818 -0.0061 0.060 Uiso 1 1 calc R
C30 C 0.40755(10) 0.64853(12) 0.04185(9) 0.0321(5) Uani 1 1 d .
H30A H 0.3780 0.6223 0.0141 0.039 Uiso 1 1 calc R
H30B H 0.4358 0.6118 0.0616 0.039 Uiso 1 1 calc R
C31 C 0.09107(8) 0.66455(10) 0.16025(8) 0.0195(4) Uani 1 1 d .
H31A H 0.1115 0.7103 0.1557 0.023 Uiso 1 1 calc R
H31B H 0.0514 0.6781 0.1600 0.023 Uiso 1 1 calc R
C32 C 0.08841(8) 0.61144(10) 0.11513(7) 0.0180(4) Uani 1 1 d .
C33 C 0.04669(8) 0.62250(10) 0.06527(8) 0.0206(4) Uani 1 1 d .
H33A H 0.0181 0.6598 0.0608 0.025 Uiso 1 1 calc R
C34 C 0.04850(8) 0.57821(10) 0.02353(8) 0.0207(4) Uani 1 1 d .
H34A H 0.0225 0.5867 -0.0101 0.025 Uiso 1 1 calc R
C35 C 0.09021(8) 0.51912(10) 0.03175(7) 0.0179(4) Uani 1 1 d .
C36 C 0.09454(8) 0.47026(11) -0.00956(7) 0.0202(4) Uani 1 1 d .
H36A H 0.0713 0.4792 -0.0442 0.024 Uiso 1 1 calc R
C37 C 0.13230(8) 0.41031(11) 0.00078(7) 0.0197(4) Uani 1 1 d .
H37A H 0.1350 0.3789 -0.0267 0.024 Uiso 1 1 calc R
C38 C 0.16733(7) 0.39630(10) 0.05372(7) 0.0168(4) Uani 1 1 d .
C39 C 0.16554(7) 0.44413(10) 0.09396(7) 0.0161(3) Uani 1 1 d .
H39 H 0.1889(10) 0.4336(12) 0.1287(9) 0.019(5) Uiso 1 1 d .
C40 C 0.12812(7) 0.50758(10) 0.08396(7) 0.0161(3) Uani 1 1 d .
C41 C 0.21084(8) 0.33269(10) 0.06734(7) 0.0177(4) Uani 1 1 d .
C42 C 0.13067(9) 0.23870(11) 0.03227(9) 0.0277(4) Uani 1 1 d .
H42A H 0.1212 0.2187 -0.0035 0.033 Uiso 1 1 calc R
H42B H 0.1049 0.2812 0.0321 0.033 Uiso 1 1 calc R
C44 C 0.22040(10) 0.14155(12) 0.09325(9) 0.0312(5) Uani 1 1 d .
H44A H 0.2469 0.0991 0.0961 0.037 Uiso 1 1 calc R
H44B H 0.2266 0.1623 0.1286 0.037 Uiso 1 1 calc R
C45 C 0.23444(9) 0.20085(11) 0.05751(9) 0.0263(4) Uani 1 1 d .
H45A H 0.2741 0.2197 0.0733 0.032 Uiso 1 1 calc R
H45B H 0.2326 0.1787 0.0234 0.032 Uiso 1 1 calc R
O4 O 0.39629(11) 0.76025(11) -0.01104(8) 0.0582(6) Uani 1 1 d .
C46 C 0.29776(8) 0.48408(10) 0.18934(7) 0.0171(4) Uani 1 1 d .
C47 C 0.35149(8) 0.44665(11) 0.18791(8) 0.0218(4) Uani 1 1 d .
H47A H 0.3790(11) 0.4825(14) 0.1825(10) 0.032(6) Uiso 1 1 d .
H47B H 0.3429(11) 0.4114(14) 0.1609(10) 0.030(6) Uiso 1 1 d .
H47C H 0.3706(11) 0.4205(14) 0.2212(11) 0.035(7) Uiso 1 1 d .
O6 O 0.16095(7) 0.11633(8) 0.07303(7) 0.0363(4) Uani 1 1 d .
N8 N 0.25586(7) 0.51303(8) 0.19178(6) 0.0176(3) Uani 1 1 d .
C301 C 0.5000 0.43453(19) 0.2500 0.0325(7) Uani 1 2 d S
C201 C 0.28034(11) 0.53941(15) 0.03614(9) 0.0374(5) Uani 1 1 d .
N101 N 0.37001(11) 0.57844(16) 0.29311(9) 0.0603(7) Uani 1 1 d .
N301 N 0.5000 0.4985(2) 0.2500 0.0628(10) Uani 1 2 d S
C202 C 0.32051(12) 0.47791(14) 0.03661(11) 0.0435(6) Uani 1 1 d .
H20A H 0.3215 0.4680 0.0010 0.065 Uiso 1 1 calc R
H20B H 0.3074 0.4336 0.0508 0.065 Uiso 1 1 calc R
H20C H 0.3593 0.4912 0.0583 0.065 Uiso 1 1 calc R
C101 C 0.41088(11) 0.61346(14) 0.29944(9) 0.0406(6) Uani 1 1 d .
C302 C 0.5000 0.3543(2) 0.2500 0.0424(8) Uani 1 2 d S
H30C H 0.5080 0.3363 0.2184 0.064 Uiso 0.50 1 calc PR
H30D H 0.4621 0.3363 0.2509 0.064 Uiso 0.50 1 calc PR
H30E H 0.5299 0.3363 0.2807 0.064 Uiso 0.50 1 calc PR
N201 N 0.24952(11) 0.58907(15) 0.03601(10) 0.0531(6) Uani 1 1 d .
C102 C 0.46433(12) 0.65799(17) 0.30924(14) 0.0592(8) Uani 1 1 d .
H10A H 0.4647 0.6959 0.3353 0.089 Uiso 1 1 calc R
H10B H 0.4656 0.6817 0.2768 0.089 Uiso 1 1 calc R
H10C H 0.4981 0.6258 0.3221 0.089 Uiso 1 1 calc R

loop_
_atom_site_aniso_label
_atom_site_aniso_U_11
_atom_site_aniso_U_22
_atom_site_aniso_U_33
_atom_site_aniso_U_23
_atom_site_aniso_U_13
_atom_site_aniso_U_12
Cu1 0.01137(13) 0.01602(14) 0.01943(14) -0.00164(10) 0.00440(10) 0.00151(10)
Cl1 0.0159(2) 0.0219(2) 0.0237(2) 0.00418(17) 0.00397(17) 0.00004(16)
Cl2 0.0148(2) 0.0216(2) 0.0207(2) -0.00114(16) 0.00429(16) -0.00196(16)
O1 0.0296(7) 0.0304(8) 0.0215(7) -0.0060(6) 0.0021(6) 0.0036(6)
O2 0.0195(7) 0.0368(8) 0.0260(7) -0.0073(6) 0.0040(6) 0.0023(6)
O3 0.0295(7) 0.0259(7) 0.0335(8) 0.0007(6) 0.0135(6) 0.0051(6)
O5 0.0154(7) 0.0233(7) 0.0369(8) -0.0028(6) -0.0021(6) 0.0001(5)
C43 0.0315(12) 0.0286(11) 0.0610(16) 0.0068(11) 0.0163(11) -0.0059(9)
O100 0.0328(9) 0.0513(10) 0.0587(11) 0.0206(9) 0.0172(8) -0.0132(8)
O104 0.0358(9) 0.0285(8) 0.0492(10) 0.0020(7) 0.0124(7) -0.0140(7)
O103 0.0343(9) 0.0453(10) 0.0419(9) -0.0188(8) 0.0081(7) -0.0011(7)
O102 0.0293(8) 0.0367(8) 0.0371(9) 0.0114(7) 0.0025(7) 0.0152(7)
O105 0.0267(7) 0.0399(8) 0.0259(7) -0.0053(6) 0.0115(6) 0.0033(6)
O106 0.0184(6) 0.0355(8) 0.0224(7) -0.0050(6) 0.0023(5) -0.0061(6)
O107 0.0207(7) 0.0387(8) 0.0302(8) 0.0000(6) 0.0052(6) 0.0104(6)
O101 0.0190(7) 0.0280(7) 0.0250(7) 0.0039(6) 0.0008(5) -0.0015(6)
N1 0.0139(7) 0.0155(7) 0.0233(8) -0.0011(6) 0.0062(6) -0.0010(6)
N2 0.0156(7) 0.0172(7) 0.0217(8) -0.0018(6) 0.0074(6) -0.0011(6)
N3 0.0142(7) 0.0156(7) 0.0178(7) -0.0004(6) 0.0046(6) 0.0001(6)
N4 0.0119(7) 0.0147(7) 0.0205(8) 0.0008(6) 0.0041(6) -0.0004(5)
N6 0.0307(9) 0.0268(9) 0.0268(9) 0.0004(7) 0.0148(7) 0.0027(7)
N5 0.0190(8) 0.0226(8) 0.0210(8) -0.0032(6) 0.0022(6) 0.0049(6)
N7 0.0176(8) 0.0160(7) 0.0259(8) -0.0015(6) 0.0039(6) 0.0000(6)
C1 0.0135(8) 0.0200(9) 0.0300(10) -0.0004(8) 0.0103(7) -0.0009(7)
C2 0.0177(9) 0.0147(8) 0.0276(10) -0.0041(7) 0.0097(7) -0.0032(7)
C3 0.0217(9) 0.0203(9) 0.0319(11) -0.0046(8) 0.0151(8) -0.0048(7)
C4 0.0292(10) 0.0245(10) 0.0271(10) -0.0011(8) 0.0149(8) -0.0071(8)
C5 0.0241(10) 0.0217(9) 0.0210(9) -0.0027(7) 0.0090(8) -0.0068(8)
C6 0.0302(11) 0.0323(11) 0.0226(10) 0.0047(8) 0.0081(8) -0.0093(9)
C7 0.0263(10) 0.0291(11) 0.0230(10) 0.0059(8) 0.0015(8) -0.0048(8)
C8 0.0211(9) 0.0192(9) 0.0188(9) -0.0021(7) 0.0021(7) -0.0031(7)
C9 0.0202(9) 0.0200(9) 0.0182(9) -0.0010(7) 0.0060(7) -0.0022(7)
C10 0.0209(9) 0.0140(8) 0.0191(9) -0.0028(7) 0.0047(7) -0.0035(7)
C11 0.0242(10) 0.0167(9) 0.0192(9) 0.0023(7) 0.0030(7) 0.0014(7)
C12 0.0223(9) 0.0236(9) 0.0190(9) -0.0024(7) 0.0042(7) 0.0051(8)
C13 0.0234(10) 0.0255(10) 0.0193(9) -0.0003(8) 0.0031(8) 0.0032(8)
C14 0.0244(10) 0.0387(12) 0.0253(10) -0.0059(9) 0.0088(8) 0.0037(9)
C15 0.0231(10) 0.0283(10) 0.0220(10) -0.0008(8) 0.0060(8) 0.0092(8)
C16 0.0180(9) 0.0165(9) 0.0254(10) -0.0031(7) 0.0096(7) 0.0005(7)
C17 0.0153(8) 0.0166(8) 0.0191(9) 0.0009(7) 0.0054(7) 0.0018(7)
C18 0.0206(9) 0.0176(9) 0.0181(9) -0.0015(7) 0.0063(7) 0.0022(7)
C19 0.0206(9) 0.0181(9) 0.0173(9) -0.0027(7) 0.0021(7) -0.0003(7)
C20 0.0161(8) 0.0164(8) 0.0180(9) 0.0011(7) 0.0030(7) 0.0004(7)
C21 0.0174(9) 0.0204(9) 0.0213(9) -0.0018(7) 0.0027(7) -0.0047(7)
C22 0.0149(8) 0.0244(10) 0.0251(10) 0.0016(8) 0.0064(7) -0.0037(7)
C23 0.0171(9) 0.0213(9) 0.0176(9) 0.0042(7) 0.0053(7) 0.0025(7)
C24 0.0166(9) 0.0167(9) 0.0179(9) 0.0004(7) 0.0034(7) 0.0001(7)
C25 0.0136(8) 0.0163(8) 0.0168(9) 0.0022(7) 0.0030(7) 0.0009(7)
C26 0.0161(9) 0.0226(9) 0.0239(10) 0.0002(8) 0.0070(7) -0.0015(7)
C27 0.0406(12) 0.0335(12) 0.0340(12) 0.0098(10) 0.0153(10) 0.0066(10)
C28 0.077(2) 0.0343(13) 0.0546(17) 0.0080(12) 0.0394(15) 0.0016(13)
C29 0.0688(18) 0.0367(13) 0.0634(18) -0.0128(12) 0.0498(16) -0.0138(13)
C30 0.0369(12) 0.0305(11) 0.0363(12) -0.0078(9) 0.0222(10) -0.0062(9)
C31 0.0129(8) 0.0168(9) 0.0281(10) 0.0007(7) 0.0048(7) 0.0021(7)
C32 0.0130(8) 0.0156(8) 0.0264(10) 0.0020(7) 0.0071(7) -0.0008(7)
C33 0.0126(8) 0.0190(9) 0.0285(10) 0.0056(7) 0.0036(7) 0.0011(7)
C34 0.0141(8) 0.0220(9) 0.0231(10) 0.0068(7) 0.0009(7) -0.0010(7)
C35 0.0134(8) 0.0181(9) 0.0211(9) 0.0049(7) 0.0035(7) -0.0034(7)
C36 0.0179(9) 0.0233(9) 0.0168(9) 0.0034(7) 0.0010(7) -0.0042(7)
C37 0.0190(9) 0.0213(9) 0.0179(9) -0.0010(7) 0.0041(7) -0.0038(7)
C38 0.0122(8) 0.0162(8) 0.0206(9) 0.0012(7) 0.0028(7) -0.0024(7)
C39 0.0124(8) 0.0167(8) 0.0176(9) 0.0013(7) 0.0020(7) -0.0030(7)
C40 0.0112(8) 0.0163(8) 0.0207(9) 0.0006(7) 0.0043(7) -0.0039(7)
C41 0.0180(9) 0.0187(9) 0.0161(9) -0.0005(7) 0.0048(7) -0.0008(7)
C42 0.0189(9) 0.0201(10) 0.0386(12) -0.0003(8) -0.0004(8) -0.0046(8)
C44 0.0344(12) 0.0230(10) 0.0319(11) 0.0013(9) 0.0030(9) 0.0031(9)
C45 0.0249(10) 0.0191(9) 0.0347(11) -0.0006(8) 0.0083(8) 0.0047(8)
O4 0.0999(16) 0.0409(10) 0.0538(12) 0.0032(9) 0.0538(12) -0.0099(10)
C46 0.0156(9) 0.0168(8) 0.0172(9) -0.0017(7) 0.0024(7) -0.0015(7)
C47 0.0145(9) 0.0226(10) 0.0277(11) -0.0014(8) 0.0055(8) 0.0028(8)
O6 0.0386(9) 0.0203(7) 0.0486(10) 0.0064(7) 0.0105(7) -0.0032(6)
N8 0.0168(8) 0.0186(7) 0.0161(7) -0.0021(6) 0.0028(6) -0.0007(6)
C301 0.0193(14) 0.042(2) 0.0303(16) 0.000 -0.0015(12) 0.000
C201 0.0380(13) 0.0465(14) 0.0281(12) -0.0063(10) 0.0101(10) -0.0188(12)
N101 0.0479(14) 0.0738(17) 0.0445(13) 0.0152(12) -0.0095(11) -0.0285(13)
N301 0.0414(18) 0.045(2) 0.083(3) 0.000 -0.0115(17) 0.000
C202 0.0492(15) 0.0377(13) 0.0450(14) -0.0088(11) 0.0160(12) -0.0183(11)
C101 0.0371(13) 0.0422(13) 0.0329(13) 0.0125(10) -0.0049(10) -0.0072(11)
C302 0.050(2) 0.0391(19) 0.0357(18) 0.000 0.0091(16) 0.000
N201 0.0469(13) 0.0609(15) 0.0523(14) -0.0093(12) 0.0158(11) -0.0101(12)
C102 0.0330(13) 0.0491(16) 0.085(2) 0.0287(15) 0.0004(14) -0.0049(12)

loop_
_atom_type_symbol
_atom_type_description
_atom_type_scat_dispersion_real
_atom_type_scat_dispersion_imag
_atom_type_scat_source
C C 0.0181 0.0091 'International Tables Vol C Tables 4.2.6.8 and 6.1.1.4'
H H 0.0000 0.0000 'International Tables Vol C Tables 4.2.6.8 and 6.1.1.4'
N N 0.0311 0.0180 'International Tables Vol C Tables 4.2.6.8 and 6.1.1.4'
O O 0.0492 0.0322 'International Tables Vol C Tables 4.2.6.8 and 6.1.1.4'
Cl Cl 0.3639 0.7018 'International Tables Vol C Tables 4.2.6.8 and 6.1.1.4'
Cu Cu -1.9646 0.5888 'International Tables Vol C Tables 4.2.6.8 and 6.1.1.4'

loop_
_geom_angle_atom_site_label_1
_geom_angle_atom_site_label_2
_geom_angle_atom_site_label_3
_geom_angle
N8 Cu1 N1 176.28(6)
N8 Cu1 N4 100.72(6)
N1 Cu1 N4 81.94(6)
N8 Cu1 N3 97.79(6)
N1 Cu1 N3 78.71(6)
N4 Cu1 N3 113.14(6)
N8 Cu1 N2 100.97(6)
N1 Cu1 N2 79.46(6)
N4 Cu1 N2 124.13(6)
N3 Cu1 N2 113.96(6)
O100 Cl1 O103 110.43(11)
O100 Cl1 O102 109.57(10)
O103 Cl1 O102 109.10(10)
O100 Cl1 O101 109.63(10)
O103 Cl1 O101 109.56(9)
O102 Cl1 O101 108.52(9)
O104 Cl2 O105 109.63(10)
O104 Cl2 O107 109.33(9)
O105 Cl2 O107 109.91(9)
O104 Cl2 O106 109.21(9)
O105 Cl2 O106 109.45(8)
O107 Cl2 O106 109.28(9)
C13 O2 C14 109.31(15)
O6 C43 C42 111.49(19)
O6 C43 H43A 109.3
C42 C43 H43A 109.3
O6 C43 H43B 109.3
C42 C43 H43B 109.3
H43A C43 H43B 108.0
C1 N1 C31 111.90(14)
C1 N1 C16 111.33(14)
C31 N1 C16 111.69(14)
C1 N1 Cu1 106.03(11)
C31 N1 Cu1 107.19(11)
C16 N1 Cu1 108.41(11)
C2 N2 C10 118.45(16)
C2 N2 Cu1 108.65(12)
C10 N2 Cu1 132.90(12)
C17 N3 C25 118.42(15)
C17 N3 Cu1 108.59(11)
C25 N3 Cu1 130.43(12)
C32 N4 C40 118.46(15)
C32 N4 Cu1 110.54(12)
C40 N4 Cu1 130.68(12)
C26 N6 C27 123.96(17)
C26 N6 C30 119.29(17)
C27 N6 C30 114.27(18)
C11 N5 C12 124.73(16)
C11 N5 C15 120.17(16)
C12 N5 C15 115.05(15)
C41 N7 C42 125.22(16)
C41 N7 C45 120.22(16)
C42 N7 C45 113.53(15)
N1 C1 C2 108.38(14)
N1 C1 H1A 110.0
C2 C1 H1A 110.0
N1 C1 H1B 110.0
C2 C1 H1B 110.0
H1A C1 H1B 108.4
N2 C2 C3 123.36(18)
N2 C2 C1 116.44(16)
C3 C2 C1 120.19(16)
C4 C3 C2 119.09(18)
C4 C3 H3A 120.5
C2 C3 H3A 120.5
C3 C4 C5 119.63(18)
C3 C4 H4A 120.2
C5 C4 H4A 120.2
C4 C5 C6 122.81(18)
C4 C5 C10 118.42(18)
C6 C5 C10 118.76(18)
C7 C6 C5 121.22(18)
C7 C6 H6A 119.4
C5 C6 H6A 119.4
C6 C7 C8 119.95(19)
C6 C7 H7A 120.0
C8 C7 H7A 120.0
C9 C8 C7 120.07(18)
C9 C8 C11 120.32(17)
C7 C8 C11 119.38(17)
C8 C9 C10 121.22(18)
C8 C9 H9 121.7(14)
C10 C9 H9 117.0(14)
N2 C10 C9 120.29(17)
N2 C10 C5 121.02(17)
C9 C10 C5 118.69(17)
O1 C11 N5 122.70(18)
O1 C11 C8 119.56(17)
N5 C11 C8 117.54(16)
N5 C12 C13 110.13(16)
N5 C12 H12A 109.6
C13 C12 H12A 109.6
N5 C12 H12B 109.6
C13 C12 H12B 109.6
H12A C12 H12B 108.1
O2 C13 C12 111.54(16)
O2 C13 H13A 109.3
C12 C13 H13A 109.3
O2 C13 H13B 109.3
C12 C13 H13B 109.3
H13A C13 H13B 108.0
O2 C14 C15 110.57(16)
O2 C14 H14A 109.5
C15 C14 H14A 109.5
O2 C14 H14B 109.5
C15 C14 H14B 109.5
H14A C14 H14B 108.1
N5 C15 C14 111.36(16)
N5 C15 H15A 109.4
C14 C15 H15A 109.4
N5 C15 H15B 109.4
C14 C15 H15B 109.4
H15A C15 H15B 108.0
N1 C16 C17 110.60(14)
N1 C16 H16A 109.5
C17 C16 H16A 109.5
N1 C16 H16B 109.5
C17 C16 H16B 109.5
H16A C16 H16B 108.1
N3 C17 C18 123.52(16)
N3 C17 C16 116.22(15)
C18 C17 C16 120.25(16)
C19 C18 C17 118.85(17)
C19 C18 H18A 120.6
C17 C18 H18A 120.6
C18 C19 C20 119.70(17)
C18 C19 H19A 120.2
C20 C19 H19A 120.2
C21 C20 C25 119.10(16)
C21 C20 C19 122.81(17)
C25 C20 C19 118.09(16)
C22 C21 C20 120.50(17)
C22 C21 H21A 119.8
C20 C21 H21A 119.8
C21 C22 C23 119.90(17)
C21 C22 H22A 120.0
C23 C22 H22A 120.0
C24 C23 C22 120.76(17)
C24 C23 C26 119.80(17)
C22 C23 C26 119.18(16)
C23 C24 C25 120.08(17)
C23 C24 H24 122.0(14)
C25 C24 H24 117.9(14)
N3 C25 C24 119.22(16)
N3 C25 C20 121.15(16)
C24 C25 C20 119.63(16)
O3 C26 N6 122.45(18)
O3 C26 C23 119.90(17)
N6 C26 C23 117.55(16)
N6 C27 C28 109.8(2)
N6 C27 H27A 109.7
C28 C27 H27A 109.7
N6 C27 H27B 109.7
C28 C27 H27B 109.7
H27A C27 H27B 108.2
O4 C28 C27 110.2(2)
O4 C28 H28A 109.6
C27 C28 H28A 109.6
O4 C28 H28B 109.6
C27 C28 H28B 109.6
H28A C28 H28B 108.1
O4 C29 C30 109.5(2)
O4 C29 H29A 109.8
C30 C29 H29A 109.8
O4 C29 H29B 109.8
C30 C29 H29B 109.8
H29A C29 H29B 108.2
N6 C30 C29 108.53(18)
N6 C30 H30A 110.0
C29 C30 H30A 110.0
N6 C30 H30B 110.0
C29 C30 H30B 110.0
H30A C30 H30B 108.4
N1 C31 C32 110.59(14)
N1 C31 H31A 109.5
C32 C31 H31A 109.5
N1 C31 H31B 109.5
C32 C31 H31B 109.5
H31A C31 H31B 108.1
N4 C32 C33 123.02(17)
N4 C32 C31 116.63(16)
C33 C32 C31 120.31(16)
C34 C33 C32 119.48(17)
C34 C33 H33A 120.3
C32 C33 H33A 120.3
C33 C34 C35 119.39(17)
C33 C34 H34A 120.3
C35 C34 H34A 120.3
C34 C35 C36 122.75(17)
C34 C35 C40 118.12(17)
C36 C35 C40 119.11(16)
C37 C36 C35 120.96(17)
C37 C36 H36A 119.5
C35 C36 H36A 119.5
C36 C37 C38 119.54(17)
C36 C37 H37A 120.2
C38 C37 H37A 120.2
C39 C38 C37 120.62(17)
C39 C38 C41 117.21(16)
C37 C38 C41 122.01(16)
C38 C39 C40 120.79(17)
C38 C39 H39 119.1(13)
C40 C39 H39 120.1(13)
N4 C40 C39 120.06(16)
N4 C40 C35 121.16(16)
C39 C40 C35 118.77(16)
O5 C41 N7 122.32(17)
O5 C41 C38 119.26(16)
N7 C41 C38 118.40(15)
N7 C42 C43 108.60(17)
N7 C42 H42A 110.0
C43 C42 H42A 110.0
N7 C42 H42B 110.0
C43 C42 H42B 110.0
H42A C42 H42B 108.4
O6 C44 C45 111.12(17)
O6 C44 H44A 109.4
C45 C44 H44A 109.4
O6 C44 H44B 109.4
C45 C44 H44B 109.4
H44A C44 H44B 108.0
N7 C45 C44 110.07(17)
N7 C45 H45A 109.6
C44 C45 H45A 109.6
N7 C45 H45B 109.6
C44 C45 H45B 109.6
H45A C45 H45B 108.2
C29 O4 C28 108.8(2)
N8 C46 C47 178.3(2)
C46 C47 H47A 110.2(15)
C46 C47 H47B 109.5(15)
H47A C47 H47B 110(2)
C46 C47 H47C 112.0(15)
H47A C47 H47C 107(2)
H47B C47 H47C 108(2)
C44 O6 C43 109.57(16)
C46 N8 Cu1 175.33(15)
N301 C301 C302 180.000(1)
N201 C201 C202 178.6(2)
C201 C202 H20A 109.5
C201 C202 H20B 109.5
H20A C202 H20B 109.5
C201 C202 H20C 109.5
H20A C202 H20C 109.5
H20B C202 H20C 109.5
N101 C101 C102 178.3(3)
C301 C302 H30C 109.5
C301 C302 H30D 109.5
H30C C302 H30D 109.5
C301 C302 H30E 109.5
H30C C302 H30E 109.5
H30D C302 H30E 109.5
C101 C102 H10A 109.5
C101 C102 H10B 109.5
H10A C102 H10B 109.5
C101 C102 H10C 109.5
H10A C102 H10C 109.5
H10B C102 H10C 109.5

loop_
_geom_bond_atom_site_label_1
_geom_bond_atom_site_label_2
_geom_bond_distance
Cu1 N8 1.9609(15)
Cu1 N1 1.9827(15)
Cu1 N4 2.0907(15)
Cu1 N3 2.1535(15)
Cu1 N2 2.1646(15)
Cl1 O100 1.4265(16)
Cl1 O103 1.4395(16)
Cl1 O102 1.4404(15)
Cl1 O101 1.4425(14)
Cl2 O104 1.4353(15)
Cl2 O105 1.4367(14)
Cl2 O107 1.4382(14)
Cl2 O106 1.4435(14)
O1 C11 1.230(2)
O2 C13 1.430(2)
O2 C14 1.432(2)
O3 C26 1.223(2)
O5 C41 1.234(2)
C43 O6 1.429(3)
C43 C42 1.516(3)
C43 H43A 0.9700
C43 H43B 0.9700
N1 C1 1.483(2)
N1 C31 1.484(2)
N1 C16 1.487(2)
N2 C2 1.331(2)
N2 C10 1.378(2)
N3 C17 1.325(2)
N3 C25 1.380(2)
N4 C32 1.328(2)
N4 C40 1.378(2)
N6 C26 1.346(3)
N6 C27 1.460(3)
N6 C30 1.461(3)
N5 C11 1.350(2)
N5 C12 1.462(2)
N5 C15 1.470(2)
N7 C41 1.346(2)
N7 C42 1.462(2)
N7 C45 1.464(2)
C1 C2 1.503(3)
C1 H1A 0.9700
C1 H1B 0.9700
C2 C3 1.412(3)
C3 C4 1.360(3)
C3 H3A 0.9300
C4 C5 1.415(3)
C4 H4A 0.9300
C5 C6 1.418(3)
C5 C10 1.422(3)
C6 C7 1.362(3)
C6 H6A 0.9300
C7 C8 1.415(3)
C7 H7A 0.9300
C8 C9 1.370(3)
C8 C11 1.508(3)
C9 C10 1.409(3)
C9 H9 0.91(2)
C12 C13 1.507(3)
C12 H12A 0.9700
C12 H12B 0.9700
C13 H13A 0.9700
C13 H13B 0.9700
C14 C15 1.501(3)
C14 H14A 0.9700
C14 H14B 0.9700
C15 H15A 0.9700
C15 H15B 0.9700
C16 C17 1.503(2)
C16 H16A 0.9700
C16 H16B 0.9700
C17 C18 1.410(3)
C18 C19 1.362(3)
C18 H18A 0.9300
C19 C20 1.421(3)
C19 H19A 0.9300
C20 C21 1.415(3)
C20 C25 1.417(2)
C21 C22 1.370(3)
C21 H21A 0.9300
C22 C23 1.415(3)
C22 H22A 0.9300
C23 C24 1.371(3)
C23 C26 1.501(3)
C24 C25 1.405(3)
C24 H24 0.92(2)
C27 C28 1.506(3)
C27 H27A 0.9700
C27 H27B 0.9700
C28 O4 1.434(3)
C28 H28A 0.9700
C28 H28B 0.9700
C29 O4 1.428(4)
C29 C30 1.501(3)
C29 H29A 0.9700
C29 H29B 0.9700
C30 H30A 0.9700
C30 H30B 0.9700
C31 C32 1.503(3)
C31 H31A 0.9700
C31 H31B 0.9700
C32 C33 1.406(3)
C33 C34 1.362(3)
C33 H33A 0.9300
C34 C35 1.414(3)
C34 H34A 0.9300
C35 C36 1.417(3)
C35 C40 1.419(3)
C36 C37 1.365(3)
C36 H36A 0.9300
C37 C38 1.419(3)
C37 H37A 0.9300
C38 C39 1.367(3)
C38 C41 1.500(2)
C39 C40 1.410(2)
C39 H39 0.94(2)
C42 H42A 0.9700
C42 H42B 0.9700
C44 O6 1.425(3)
C44 C45 1.512(3)
C44 H44A 0.9700
C44 H44B 0.9700
C45 H45A 0.9700
C45 H45B 0.9700
C46 N8 1.137(2)
C46 C47 1.447(3)
C47 H47A 0.95(3)
C47 H47B 0.92(3)
C47 H47C 0.98(3)
C301 N301 1.135(5)
C301 C302 1.424(5)
C201 N201 1.144(4)
C201 C202 1.446(4)
N101 C101 1.122(3)
C202 H20A 0.9600
C202 H20B 0.9600
C202 H20C 0.9600
C101 C102 1.451(3)
C302 H30C 0.9600
C302 H30D 0.9600
C302 H30E 0.9600
C102 H10A 0.9600
C102 H10B 0.9600
C102 H10C 0.9600
